data_2215466
loop_
_publ_author_name
'Tang, Ming-Sheng'
'Wu, Yang-Jie'
'Liu, Xiu-Cun'
'Du, Chen-Xia'
'Niu, Yun-Yin'

_publ_section_title
;
 1,1'-[1,4-Phenylenebis(methylene)]dipyridinium hexacyanidoferrate(II)
 octahydrate
;
_journal_coeditor_code FI2041
_journal_issue 10
_journal_name_full 'Acta Crystallographica Section E'
_journal_page_first m2517
_journal_page_last m2517
_journal_paper_doi 10.1107/S1600536807042705
_journal_volume 63
_journal_year 2007
_chemical_formula_iupac '(C18 H18 N2)2 [Fe (C N)6], 8H2 O'
_chemical_formula_moiety '2(C18 H18 N2 2+), C6 Fe N6 4-, 8(H2 O)'
_chemical_formula_sum 'C42 H52 Fe N10 O8'
_chemical_formula_weight 880.79
_chemical_name_systematic
;
1,1'-[1,4-Phenylenebis(methylene)]dipyridinium hexacyanidoferrate(II)
octahydrate
;
_space_group_IT_number 2
_symmetry_cell_setting triclinic
_symmetry_space_group_name_Hall '-P 1'
_symmetry_space_group_name_H-M 'P -1'
_atom_sites_solution_hydrogens geom
_atom_sites_solution_primary direct
_atom_sites_solution_secondary difmap
_audit_creation_method SHELXL-97
_cell_angle_alpha 104.955(2)
_cell_angle_beta 101.123(3)
_cell_angle_gamma 104.538(2)
_cell_formula_units_Z 1
_cell_length_a 9.4119(14)
_cell_length_b 10.7164(16)
_cell_length_c 12.321(3)
_cell_measurement_reflns_used 2267
_cell_measurement_temperature 291(2)
_cell_measurement_theta_max 22.21
_cell_measurement_theta_min 2.33
_cell_volume 1117.2(4)
_computing_cell_refinement 'SAINT-Plus (Bruker, 2001)'
_computing_data_collection 'SMART (Bruker, 2001)'
_computing_data_reduction 'SAINT-Plus (Bruker, 2001)'
_computing_molecular_graphics 'SHELXTL (Bruker, 2001)'
_computing_publication_material 'SHELXTL (Bruker, 2001)'
_computing_structure_refinement 'SHELXL97 (Sheldrick, 1997)'
_computing_structure_solution 'SHELXS97 (Sheldrick, 1997)'
_diffrn_ambient_temperature 291(2)
_diffrn_measured_fraction_theta_full 0.982
_diffrn_measured_fraction_theta_max 0.982
_diffrn_measurement_device_type 'Bruker APEX II CCD'
_diffrn_measurement_method '\f and \w'
_diffrn_radiation_monochromator graphite
_diffrn_radiation_source 'fine-focus sealed tube'
_diffrn_radiation_type MoK\a
_diffrn_radiation_wavelength 0.71073
_diffrn_reflns_av_R_equivalents 0.0284
_diffrn_reflns_av_sigmaI/netI 0.0510
_diffrn_reflns_limit_h_max 12
_diffrn_reflns_limit_h_min -12
_diffrn_reflns_limit_k_max 13
_diffrn_reflns_limit_k_min -13
_diffrn_reflns_limit_l_max 16
_diffrn_reflns_limit_l_min -16
_diffrn_reflns_number 9731
_diffrn_reflns_theta_full 27.54
_diffrn_reflns_theta_max 27.54
_diffrn_reflns_theta_min 2.33
_exptl_absorpt_coefficient_mu 0.399
_exptl_absorpt_correction_T_max 0.9455
_exptl_absorpt_correction_T_min 0.8812
_exptl_absorpt_correction_type multi-scan
_exptl_absorpt_process_details '(SADABS; Bruker, 2001)'
_exptl_crystal_colour red
_exptl_crystal_density_diffrn 1.309
_exptl_crystal_density_method 'not measured'
_exptl_crystal_description block
_exptl_crystal_F_000 464
_exptl_crystal_size_max 0.33
_exptl_crystal_size_mid 0.25
_exptl_crystal_size_min 0.14
_refine_diff_density_max 0.990
_refine_diff_density_min -0.368
_refine_ls_extinction_method none
_refine_ls_goodness_of_fit_ref 1.001
_refine_ls_hydrogen_treatment constr
_refine_ls_matrix_type full
_refine_ls_number_parameters 277
_refine_ls_number_reflns 5049
_refine_ls_number_restraints 0
_refine_ls_restrained_S_all 1.001
_refine_ls_R_factor_all 0.0765
_refine_ls_R_factor_gt 0.0568
_refine_ls_shift/su_max 0.000
_refine_ls_shift/su_mean 0.000
_refine_ls_structure_factor_coef Fsqd
_refine_ls_weighting_details 'calc w=1/[\s^2^(Fo^2^)+(0.1P)^2^+0.2979P] where P=(Fo^2^+2Fc^2^)/3'
_refine_ls_weighting_scheme calc
_refine_ls_wR_factor_gt 0.1598
_refine_ls_wR_factor_ref 0.1759
_reflns_number_gt 3739
_reflns_number_total 5049
_reflns_threshold_expression I>2\s(I)
_cod_data_source_file fi2041.cif
_cod_data_source_block I
_cod_database_code 2215466
_cod_database_fobs_code 2215466

loop_
_symmetry_equiv_pos_as_xyz
'x, y, z'
'-x, -y, -z'

loop_
_atom_site_type_symbol
_atom_site_label
_atom_site_fract_x
_atom_site_fract_y
_atom_site_fract_z
_atom_site_U_iso_or_equiv
_atom_site_adp_type
_atom_site_calc_flag
_atom_site_refinement_flags
_atom_site_occupancy
Fe Fe1 0.0000 0.0000 0.0000 0.03288(18) Uani d S 1
O O1 0.7215(4) 0.9269(4) 0.4988(3) 0.1141(12) Uani d . 1
H H1W 0.7419 0.8898 0.4365 0.171 Uiso d R 1
H H2W 0.8049 0.9883 0.5437 0.171 Uiso d R 1
O O2 0.3687(3) 0.6379(3) 0.9271(4) 0.1295(17) Uani d . 1
H H3W 0.3386 0.6919 0.8992 0.194 Uiso d R 1
H H4W 0.3855 0.6601 0.9978 0.194 Uiso d R 1
O O3 0.2842(4) 0.3630(3) 0.8512(3) 0.1001(11) Uani d . 1
H H5W 0.2898 0.4438 0.8649 0.150 Uiso d R 1
H H6W 0.2762 0.3370 0.9080 0.150 Uiso d R 1
O O4 0.8906(3) 0.8455(3) 0.3470(2) 0.0822(8) Uani d . 1
H H7W 0.9577 0.8912 0.3254 0.123 Uiso d R 1
H H8W 0.8353 0.7750 0.2931 0.123 Uiso d R 1
N N1 0.1041(3) 0.0368(3) 0.2623(2) 0.0555(7) Uani d . 1
N N2 0.1551(3) -0.2203(3) -0.0605(3) 0.0539(7) Uani d . 1
N N3 0.2958(3) 0.2186(2) 0.0181(2) 0.0505(6) Uani d . 1
N N4 0.2605(2) 0.8518(2) 0.6697(2) 0.0403(5) Uani d . 1
N N5 0.3193(4) 0.5603(3) 0.2302(3) 0.0634(8) Uani d . 1
C C1 0.0670(3) 0.0243(3) 0.1630(3) 0.0394(6) Uani d . 1
C C2 0.0958(3) -0.1385(3) -0.0374(2) 0.0370(6) Uani d . 1
C C3 0.1839(3) 0.1364(3) 0.0117(2) 0.0368(6) Uani d . 1
C C4 0.3744(4) 0.8100(3) 0.6387(3) 0.0608(9) Uani d . 1
H H4 0.3548 0.7458 0.5660 0.073 Uiso calc R 1
C C5 0.5183(4) 0.8608(3) 0.7125(4) 0.0658(10) Uani d . 1
H H5 0.5960 0.8300 0.6909 0.079 Uiso calc R 1
C C6 0.5478(4) 0.9575(3) 0.8186(3) 0.0559(8) Uani d . 1
H H6 0.6456 0.9934 0.8697 0.067 Uiso calc R 1
C C7 0.4304(4) 1.0007(3) 0.8485(3) 0.0529(7) Uani d . 1
H H7 0.4485 1.0671 0.9197 0.063 Uiso calc R 1
C C8 0.2873(3) 0.9451(3) 0.7729(3) 0.0434(6) Uani d . 1
H H8 0.2075 0.9729 0.7937 0.052 Uiso calc R 1
C C9 0.1039(3) 0.7955(3) 0.5867(3) 0.0528(8) Uani d . 1
H H9A 0.1041 0.8296 0.5210 0.063 Uiso calc R 1
H H9B 0.0328 0.8262 0.6258 0.063 Uiso calc R 1
C C10 0.0523(3) 0.6421(3) 0.5428(2) 0.0409(6) Uani d . 1
C C11 0.0583(3) 0.5669(3) 0.6188(2) 0.0478(7) Uani d . 1
H H11 0.0971 0.6112 0.6989 0.057 Uiso calc R 1
C C12 0.0068(3) 0.4262(3) 0.5759(3) 0.0468(7) Uani d . 1
H H12 0.0119 0.3768 0.6277 0.056 Uiso calc R 1
C C13 0.1762(5) 0.4854(4) 0.1682(3) 0.0637(9) Uani d . 1
H H13 0.1498 0.3909 0.1415 0.076 Uiso calc R 1
C C14 0.0686(5) 0.5463(4) 0.1439(3) 0.0693(10) Uani d . 1
H H14 -0.0313 0.4936 0.1020 0.083 Uiso calc R 1
C C15 0.1083(6) 0.6844(5) 0.1813(4) 0.0768(12) Uani d . 1
H H15 0.0363 0.7266 0.1624 0.092 Uiso calc R 1
C C16 0.2515(7) 0.7601(5) 0.2454(5) 0.0936(15) Uani d . 1
H H16 0.2780 0.8546 0.2723 0.112 Uiso calc R 1
C C17 0.3593(5) 0.6973(4) 0.2714(4) 0.0854(13) Uani d . 1
H H17 0.4582 0.7488 0.3167 0.102 Uiso calc R 1
C C18 0.4348(5) 0.4928(5) 0.2578(4) 0.0792(12) Uani d . 1
H H18A 0.5285 0.5380 0.2428 0.095 Uiso calc R 1
H H18B 0.3979 0.3988 0.2072 0.095 Uiso calc R 1
C C19 0.4677(4) 0.4967(3) 0.3827(3) 0.0597(9) Uani d . 1
C C20 0.3580(4) 0.4261(4) 0.4245(4) 0.0694(10) Uani d . 1
H H20 0.2614 0.3756 0.3744 0.083 Uiso calc R 1
C C21 0.3904(4) 0.4300(4) 0.5399(4) 0.0695(10) Uani d . 1
H H21 0.3148 0.3819 0.5660 0.083 Uiso calc R 1

loop_
_atom_site_aniso_label
_atom_site_aniso_U_11
_atom_site_aniso_U_22
_atom_site_aniso_U_33
_atom_site_aniso_U_12
_atom_site_aniso_U_13
_atom_site_aniso_U_23
Fe1 0.0296(3) 0.0293(3) 0.0410(3) 0.0110(2) 0.0117(2) 0.0101(2)
O1 0.113(3) 0.149(3) 0.092(2) 0.054(3) 0.034(2) 0.041(2)
O2 0.0580(17) 0.0456(15) 0.264(5) 0.0241(14) 0.034(2) 0.017(2)
O3 0.136(3) 0.0579(17) 0.083(2) 0.0022(17) 0.0086(19) 0.0265(15)
O4 0.098(2) 0.0815(19) 0.0659(16) 0.0213(16) 0.0246(15) 0.0272(14)
N1 0.0516(15) 0.0710(18) 0.0459(15) 0.0230(14) 0.0159(12) 0.0167(13)
N2 0.0530(15) 0.0417(13) 0.0740(18) 0.0253(12) 0.0230(13) 0.0162(12)
N3 0.0433(14) 0.0393(13) 0.0664(17) 0.0064(11) 0.0217(12) 0.0146(12)
N4 0.0338(11) 0.0313(11) 0.0500(13) 0.0069(9) 0.0106(10) 0.0076(10)
N5 0.071(2) 0.0630(18) 0.0653(18) 0.0276(16) 0.0330(16) 0.0190(15)
C1 0.0301(13) 0.0362(13) 0.0520(17) 0.0126(11) 0.0152(12) 0.0096(12)
C2 0.0341(13) 0.0338(13) 0.0419(14) 0.0075(11) 0.0113(11) 0.0128(11)
C3 0.0377(14) 0.0330(13) 0.0426(14) 0.0160(11) 0.0134(11) 0.0103(11)
C4 0.0478(18) 0.0495(18) 0.070(2) 0.0133(15) 0.0224(16) -0.0086(16)
C5 0.0376(16) 0.0519(19) 0.097(3) 0.0148(14) 0.0224(17) 0.0027(18)
C6 0.0379(16) 0.0449(17) 0.074(2) 0.0060(13) 0.0036(15) 0.0178(16)
C7 0.0514(18) 0.0505(17) 0.0479(17) 0.0148(15) 0.0080(14) 0.0068(14)
C8 0.0426(15) 0.0424(15) 0.0481(16) 0.0185(12) 0.0164(13) 0.0115(13)
C9 0.0417(16) 0.0412(16) 0.0606(19) 0.0090(13) -0.0005(14) 0.0068(14)
C10 0.0331(13) 0.0364(14) 0.0456(15) 0.0064(11) 0.0065(11) 0.0083(12)
C11 0.0484(17) 0.0473(16) 0.0341(14) 0.0069(13) 0.0045(12) 0.0041(12)
C12 0.0483(16) 0.0457(16) 0.0423(15) 0.0094(13) 0.0079(13) 0.0164(13)
C13 0.083(3) 0.062(2) 0.0497(19) 0.029(2) 0.0216(18) 0.0148(16)
C14 0.077(3) 0.086(3) 0.054(2) 0.032(2) 0.0230(18) 0.028(2)
C15 0.099(3) 0.085(3) 0.084(3) 0.048(3) 0.051(3) 0.052(2)
C16 0.119(4) 0.055(2) 0.132(4) 0.031(3) 0.065(4) 0.046(3)
C17 0.079(3) 0.064(2) 0.111(4) 0.008(2) 0.043(3) 0.026(2)
C18 0.075(3) 0.099(3) 0.070(2) 0.047(2) 0.028(2) 0.014(2)
C19 0.0532(19) 0.0539(19) 0.069(2) 0.0274(16) 0.0202(17) 0.0031(16)
C20 0.0454(19) 0.064(2) 0.080(3) 0.0104(17) 0.0081(18) 0.0056(19)
C21 0.0481(19) 0.069(2) 0.092(3) 0.0179(17) 0.0256(19) 0.023(2)

loop_
_atom_type_symbol
_atom_type_description
_atom_type_scat_dispersion_real
_atom_type_scat_dispersion_imag
_atom_type_scat_source
C C 0.0033 0.0016 'International Tables Vol C Tables 4.2.6.8 and 6.1.1.4'
H H 0.0000 0.0000 'International Tables Vol C Tables 4.2.6.8 and 6.1.1.4'
N N 0.0061 0.0033 'International Tables Vol C Tables 4.2.6.8 and 6.1.1.4'
O O 0.0106 0.0060 'International Tables Vol C Tables 4.2.6.8 and 6.1.1.4'
Fe Fe 0.3463 0.8444 'International Tables Vol C Tables 4.2.6.8 and 6.1.1.4'

loop_
_geom_angle_atom_site_label_1
_geom_angle_atom_site_label_2
_geom_angle_atom_site_label_3
_geom_angle_site_symmetry_1
_geom_angle_site_symmetry_3
_geom_angle
C1 Fe1 C1 2 . 180.0(3)
C1 Fe1 C3 2 2 90.61(11)
C1 Fe1 C3 . 2 89.39(11)
C1 Fe1 C3 2 . 89.39(11)
C1 Fe1 C3 . . 90.61(11)
C3 Fe1 C3 2 . 180.00(18)
C1 Fe1 C2 2 . 89.07(11)
C1 Fe1 C2 . . 90.93(11)
C3 Fe1 C2 2 . 89.95(10)
C3 Fe1 C2 . . 90.05(10)
C1 Fe1 C2 2 2 90.93(11)
C1 Fe1 C2 . 2 89.07(11)
C3 Fe1 C2 2 2 90.05(10)
C3 Fe1 C2 . 2 89.95(10)
C2 Fe1 C2 . 2 180.0(2)
H1W O1 H2W . . 106.4
H3W O2 H4W . . 113.0
H5W O3 H6W . . 112.1
H7W O4 H8W . . 111.5
C8 N4 C4 . . 120.3(3)
C8 N4 C9 . . 119.9(2)
C4 N4 C9 . . 119.7(3)
C13 N5 C17 . . 120.7(4)
C13 N5 C18 . . 120.1(3)
C17 N5 C18 . . 119.2(4)
N1 C1 Fe1 . . 178.2(3)
N2 C2 Fe1 . . 178.8(2)
N3 C3 Fe1 . . 179.5(3)
N4 C4 C5 . . 120.8(3)
N4 C4 H4 . . 119.6
C5 C4 H4 . . 119.6
C4 C5 C6 . . 119.6(3)
C4 C5 H5 . . 120.2
C6 C5 H5 . . 120.2
C5 C6 C7 . . 118.9(3)
C5 C6 H6 . . 120.5
C7 C6 H6 . . 120.5
C8 C7 C6 . . 119.5(3)
C8 C7 H7 . . 120.2
C6 C7 H7 . . 120.2
N4 C8 C7 . . 120.8(3)
N4 C8 H8 . . 119.6
C7 C8 H8 . . 119.6
N4 C9 C10 . . 111.1(2)
N4 C9 H9A . . 109.4
C10 C9 H9A . . 109.4
N4 C9 H9B . . 109.4
C10 C9 H9B . . 109.4
H9A C9 H9B . . 108.0
C12 C10 C11 2_566 . 118.8(3)
C12 C10 C9 2_566 . 119.5(3)
C11 C10 C9 . . 121.6(3)
C12 C11 C10 . . 120.2(3)
C12 C11 H11 . . 119.9
C10 C11 H11 . . 119.9
C11 C12 C10 . 2_566 120.9(3)
C11 C12 H12 . . 119.5
C10 C12 H12 2_566 . 119.5
N5 C13 C14 . . 120.5(4)
N5 C13 H13 . . 119.7
C14 C13 H13 . . 119.7
C15 C14 C13 . . 119.6(4)
C15 C14 H14 . . 120.2
C13 C14 H14 . . 120.2
C16 C15 C14 . . 120.1(4)
C16 C15 H15 . . 120.0
C14 C15 H15 . . 120.0
C15 C16 C17 . . 119.9(4)
C15 C16 H16 . . 120.0
C17 C16 H16 . . 120.0
N5 C17 C16 . . 119.2(4)
N5 C17 H17 . . 120.4
C16 C17 H17 . . 120.4
N5 C18 C19 . . 111.5(3)
N5 C18 H18A . . 109.3
C19 C18 H18A . . 109.3
N5 C18 H18B . . 109.3
C19 C18 H18B . . 109.3
H18A C18 H18B . . 108.0
C21 C19 C20 2_666 . 117.6(4)
C21 C19 C18 2_666 . 120.9(4)
C20 C19 C18 . . 121.4(4)
C21 C20 C19 . . 120.8(3)
C21 C20 H20 . . 119.6
C19 C20 H20 . . 119.6
C19 C21 C20 2_666 . 121.6(4)
C19 C21 H21 2_666 . 119.2
C20 C21 H21 . . 119.2

loop_
_geom_bond_atom_site_label_1
_geom_bond_atom_site_label_2
_geom_bond_site_symmetry_2
_geom_bond_distance
Fe1 C1 2 1.913(3)
Fe1 C1 . 1.913(3)
Fe1 C3 2 1.918(3)
Fe1 C3 . 1.918(3)
Fe1 C2 . 1.926(3)
Fe1 C2 2 1.926(3)
O1 H1W . 0.8495
O1 H2W . 0.8608
O2 H3W . 0.8253
O2 H4W . 0.8141
O3 H5W . 0.8245
O3 H6W . 0.8266
O4 H7W . 0.8282
O4 H8W . 0.8319
N1 C1 . 1.168(4)
N2 C2 . 1.157(3)
N3 C3 . 1.165(3)
N4 C8 . 1.332(4)
N4 C4 . 1.344(4)
N4 C9 . 1.495(4)
N5 C13 . 1.336(5)
N5 C17 . 1.349(5)
N5 C18 . 1.484(5)
C4 C5 . 1.362(5)
C4 H4 . 0.9300
C5 C6 . 1.370(5)
C5 H5 . 0.9300
C6 C7 . 1.377(4)
C6 H6 . 0.9300
C7 C8 . 1.366(4)
C7 H7 . 0.9300
C8 H8 . 0.9300
C9 C10 . 1.507(4)
C9 H9A . 0.9700
C9 H9B . 0.9700
C10 C12 2_566 1.384(4)
C10 C11 . 1.386(4)
C11 C12 . 1.382(4)
C11 H11 . 0.9300
C12 C10 2_566 1.384(4)
C12 H12 . 0.9300
C13 C14 . 1.362(5)
C13 H13 . 0.9300
C14 C15 . 1.360(6)
C14 H14 . 0.9300
C15 C16 . 1.345(7)
C15 H15 . 0.9300
C16 C17 . 1.384(7)
C16 H16 . 0.9300
C17 H17 . 0.9300
C18 C19 . 1.497(5)
C18 H18A . 0.9700
C18 H18B . 0.9700
C19 C21 2_666 1.380(5)
C19 C20 . 1.384(5)
C20 C21 . 1.383(6)
C20 H20 . 0.9300
C21 C19 2_666 1.380(5)
C21 H21 . 0.9300

loop_
_geom_hbond_atom_site_label_D
_geom_hbond_atom_site_label_H
_geom_hbond_atom_site_label_A
_geom_hbond_site_symmetry_A
_geom_hbond_distance_DH
_geom_hbond_distance_HA
_geom_hbond_distance_DA
_geom_hbond_angle_DHA
O1 H2W N1 2_666 0.86 2.48 2.955(5) 115.1
O2 H3W N2 1_566 0.83 2.24 2.812(4) 126.7
O3 H6W N3 1_556 0.83 2.10 2.876(4) 157.3
O4 H7W N1 1_665 0.83 2.21 3.029(4) 168.2
O4 H8W O3 2_666 0.83 1.91 2.729(4) 167.8
O4 H8W O3 2_666 0.83 1.91 2.729(4) 167.8
O4 H7W N1 1_665 0.83 2.21 3.029(4) 168.2
O3 H6W N3 1_556 0.83 2.10 2.876(4) 157.3
O3 H5W O2 . 0.82 1.91 2.702(4) 160.9
O2 H3W N2 1_566 0.83 2.24 2.812(4) 126.7
O1 H2W N1 2_666 0.86 2.48 2.955(5) 115.1
O1 H1W O4 . 0.85 2.01 2.792(5) 151.7
